data_4129931
loop_
_publ_author_name
'Chorazy, Szymon'
'Stanek, Jan J.'
'Noga\'s, Wojciech'
'Majcher, Anna M.'
'Rams, Micha\/l'
'Kozie\/l, Marcin'
'Juszy\'nska-Ga\/l\;azka, Ewa'
'Nakabayashi, Koji'
'Ohkoshi, Shin-ichi'
'Sieklucka, Barbara'
'Podgajny, Robert'

_publ_section_title
;
 Tuning of Charge Transfer Assisted Phase Transition and Slow Magnetic
 Relaxation Functionalities in {Fe(9-x)Co(x)[W(CN)8]6} (x = 0-9) Molecular
 Solid Solution.
;
_journal_issue 5
_journal_name_full 'Journal of the American Chemical Society'
_journal_page_first 1635
_journal_page_last 1646
_journal_paper_doi 10.1021/jacs.5b11924
_journal_volume 138
_journal_year 2016
_chemical_formula_moiety 'C84 H60 Co8 Fe N48 O36 W6'
_chemical_formula_sum 'C84 H60 Co8 Fe N48 O36 W6'
_chemical_formula_weight 3948.19
_space_group_IT_number 15
_space_group_name_Hall '-C 2yc'
_space_group_name_H-M_alt 'C 1 2/c 1'
_symmetry_cell_setting monoclinic
_symmetry_Int_Tables_number 15
_symmetry_space_group_name_Hall '-C 2yc'
_symmetry_space_group_name_H-M 'C 1 2/c 1'
_atom_sites_solution_hydrogens geom
_audit_conform_dict_location ftp://ftp.iucr.org/pub/cif_core.dic
_audit_conform_dict_name cif_core.dic
_audit_conform_dict_version 2.4.3
_audit_creation_date 2015-01-27T18:35:56-00:00
_audit_creation_method 'WinGX routine CIF_UPDATE'
_cell_angle_alpha 90
_cell_angle_beta 113.6100(10)
_cell_angle_gamma 90
_cell_formula_units_Z 4
_cell_length_a 28.7934(7)
_cell_length_b 19.4036(5)
_cell_length_c 32.6008(7)
_cell_measurement_reflns_used 79121
_cell_measurement_temperature 250(2)
_cell_measurement_theta_max 27.466
_cell_measurement_theta_min 3.089
_cell_measurement_wavelength 0.71075
_cell_volume 16689.3(7)
_computing_molecular_graphics 'Ortep for Windows (Farrugia, 2012)'
_computing_publication_material 'WinGX publication routines (Farrugia, 2012)'
_computing_structure_refinement 'SHELXL-2014/7 (Sheldrick, 2014)'
_diffrn_ambient_temperature 250(2)
_diffrn_measured_fraction_theta_full 0.997
_diffrn_measured_fraction_theta_max 0.996
_diffrn_measurement_device_type 'Rigaku R-AXIS RAPID'
_diffrn_measurement_method \w
_diffrn_radiation_probe x-ray
_diffrn_radiation_type MoK\a
_diffrn_radiation_wavelength 0.71075
_diffrn_reflns_av_R_equivalents 0.0703
_diffrn_reflns_av_unetI/netI 0.0591
_diffrn_reflns_Laue_measured_fraction_full 0.997
_diffrn_reflns_Laue_measured_fraction_max 0.996
_diffrn_reflns_limit_h_max 33
_diffrn_reflns_limit_h_min -37
_diffrn_reflns_limit_k_max 25
_diffrn_reflns_limit_k_min -25
_diffrn_reflns_limit_l_max 42
_diffrn_reflns_limit_l_min -39
_diffrn_reflns_number 79121
_diffrn_reflns_point_group_measured_fraction_full 0.997
_diffrn_reflns_point_group_measured_fraction_max 0.996
_diffrn_reflns_theta_full 25.242
_diffrn_reflns_theta_max 27.466
_diffrn_reflns_theta_min 3.089
_diffrn_standards_number 0
_exptl_absorpt_coefficient_mu 5.04
_exptl_absorpt_correction_T_max 0.668
_exptl_absorpt_correction_T_min 0.586
_exptl_absorpt_correction_type multi-scan
_exptl_absorpt_process_details 'ABSCOR (Rigaku, 1995)'
_exptl_crystal_colour red
_exptl_crystal_density_diffrn 1.571
_exptl_crystal_density_method 'not measured'
_exptl_crystal_description block
_exptl_crystal_F_000 7496
_exptl_crystal_size_max 0.16
_exptl_crystal_size_mid 0.09
_exptl_crystal_size_min 0.08
_refine_diff_density_max 4.025
_refine_diff_density_min -7.924
_refine_diff_density_rms 0.341
_refine_ls_extinction_method none
_refine_ls_goodness_of_fit_ref 1.16
_refine_ls_hydrogen_treatment constr
_refine_ls_matrix_type full
_refine_ls_number_constraints 0
_refine_ls_number_parameters 856
_refine_ls_number_reflns 19041
_refine_ls_number_restraints 117
_refine_ls_restrained_S_all 1.161
_refine_ls_R_factor_all 0.1012
_refine_ls_R_factor_gt 0.0697
_refine_ls_shift/su_max 0.041
_refine_ls_shift/su_mean 0.001
_refine_ls_structure_factor_coef Fsqd
_refine_ls_weighting_details 'w=1/[\s^2^(Fo^2^)+(0.1500P)^2^+103.6563P] where P=(Fo^2^+2Fc^2^)/3'
_refine_ls_weighting_scheme calc
_refine_ls_wR_factor_gt 0.1879
_refine_ls_wR_factor_ref 0.2547
_reflns_Friedel_coverage 0
_reflns_number_gt 13774
_reflns_number_total 19041
_reflns_threshold_expression 'I > 2\s(I)'
_cod_data_source_file ja5b11924_si_002.cif
_cod_data_source_block Co8Fe1W6_HT
_cod_original_sg_symbol_H-M 'C 2/c'
_cod_database_code 4129931
_shelx_estimated_absorpt_t_min 0.499
_shelx_estimated_absorpt_t_max 0.689

loop_
_symmetry_equiv_pos_as_xyz
'x, y, z'
'-x, y, -z+1/2'
'x+1/2, y+1/2, z'
'-x+1/2, y+1/2, -z+1/2'
'-x, -y, -z'
'x, -y, z-1/2'
'-x+1/2, -y+1/2, -z'
'x+1/2, -y+1/2, z-1/2'

loop_
_atom_site_label
_atom_site_type_symbol
_atom_site_fract_x
_atom_site_fract_y
_atom_site_fract_z
_atom_site_U_iso_or_equiv
_atom_site_adp_type
_atom_site_occupancy
_atom_site_site_symmetry_order
_atom_site_calc_flag
_atom_site_refinement_flags_posn
_atom_site_refinement_flags_adp
_atom_site_refinement_flags_occupancy
_atom_site_disorder_assembly
_atom_site_disorder_group
W1 W 0.42114(2) 0.83792(2) 0.11822(2) 0.03045(14) Uani 1 1 d . . . . .
W2 W 0.67787(2) 0.66248(2) 0.23344(2) 0.02670(14) Uani 1 1 d . . . . .
W3 W 0.43927(2) 0.45169(2) 0.12524(2) 0.02905(14) Uani 1 1 d . . . . .
Co1 Co 0.5 0.65097(10) 0.25 0.0240(4) Uani 1 2 d S T P . .
Co2 Co 0.60614(6) 0.91932(8) 0.23448(5) 0.0332(4) Uani 1 1 d . . . . .
Fe5 Fe 0.28577(6) 0.63241(9) 0.09253(5) 0.0343(4) Uani 0.25 1 d . . P . .
Co5 Co 0.28577(6) 0.63241(9) 0.09253(5) 0.0343(4) Uani 0.75 1 d . . P . .
Co3 Co 0.62867(6) 0.39616(8) 0.24571(5) 0.0303(3) Uani 0.75 1 d . . P . .
Fe3 Fe 0.62867(6) 0.39616(8) 0.24571(5) 0.0303(3) Uani 0.25 1 d . . P . .
Co4 Co 0.52818(7) 0.65335(9) 0.06808(5) 0.0356(4) Uani 1 1 d . . . . .
C11 C 0.4522(3) 0.7618(6) 0.1701(3) 0.025(2) Uani 1 1 d . . . . .
N11 N 0.4714(3) 0.7239(5) 0.1987(3) 0.030(2) Uani 1 1 d . . . . .
C12 C 0.4087(5) 0.8743(7) 0.1760(4) 0.041(3) Uani 1 1 d . . . . .
N12 N 0.4042(4) 0.8905(6) 0.2074(4) 0.046(3) Uani 1 1 d . . . . .
C13 C 0.4962(4) 0.8714(6) 0.1642(4) 0.031(2) Uani 1 1 d . U . . .
N13 N 0.5331(4) 0.8906(6) 0.1887(4) 0.045(3) Uani 1 1 d . . . . .
C14 C 0.4660(4) 0.7695(7) 0.0966(3) 0.032(2) Uani 1 1 d . . . . .
N14 N 0.4890(4) 0.7315(6) 0.0855(3) 0.041(2) Uani 1 1 d . . . . .
C15 C 0.3632(5) 0.7613(7) 0.1084(4) 0.042(3) Uani 1 1 d . . . . .
N15 N 0.3317(4) 0.7196(6) 0.1016(3) 0.042(3) Uani 1 1 d . . . . .
C16 C 0.3573(8) 0.9051(10) 0.0964(6) 0.074(5) Uani 1 1 d . U . . .
N16 N 0.3237(10) 0.9434(13) 0.0859(7) 0.141(9) Uani 1 1 d . U . . .
C17 C 0.3809(5) 0.8268(7) 0.0460(5) 0.045(3) Uani 1 1 d . . . . .
N17 N 0.3609(5) 0.8202(7) 0.0080(4) 0.054(3) Uani 1 1 d . . . . .
C18 C 0.4476(8) 0.9202(11) 0.0893(6) 0.079(5) Uani 1 1 d . U . . .
N18 N 0.4642(9) 0.9620(11) 0.0739(7) 0.128(8) Uani 1 1 d . U . . .
C21 C 0.6096(4) 0.6584(5) 0.2431(3) 0.025(2) Uani 1 1 d . U . . .
N21 N 0.5713(3) 0.6553(5) 0.2464(3) 0.031(2) Uani 1 1 d . . . . .
C22 C 0.6498(4) 0.7665(6) 0.2304(4) 0.033(3) Uani 1 1 d . . . . .
N22 N 0.6341(5) 0.8213(6) 0.2304(4) 0.044(3) Uani 1 1 d . . . . .
C23 C 0.6570(4) 0.5562(6) 0.2343(4) 0.030(2) Uani 1 1 d . . . . .
N23 N 0.6462(4) 0.4993(5) 0.2363(3) 0.036(2) Uani 1 1 d . . . . .
C24 C 0.6219(4) 0.6521(6) 0.1687(4) 0.029(2) Uani 1 1 d . U . . .
N24 N 0.5867(4) 0.6490(6) 0.1319(3) 0.040(3) Uani 1 1 d . . . . .
C25 C 0.6981(4) 0.6454(6) 0.3041(4) 0.033(3) Uani 1 1 d . . . . .
N25 N 0.7054(4) 0.6374(6) 0.3404(3) 0.042(3) Uani 1 1 d . . . . .
C26 C 0.7406(6) 0.5985(8) 0.2374(6) 0.055(4) Uani 1 1 d . . . . .
N26 N 0.7743(5) 0.5641(7) 0.2400(6) 0.074(5) Uani 1 1 d . . . . .
C27 C 0.7033(6) 0.7074(8) 0.1860(5) 0.052(4) Uani 1 1 d . . . . .
N27A N 0.7165(13) 0.725(2) 0.1576(11) 0.044(7) Uani 0.5 1 d . U P . .
N27B N 0.715(3) 0.739(3) 0.165(2) 0.10(2) Uiso 0.5 1 d . . P . .
C28 C 0.7457(4) 0.7263(6) 0.2718(4) 0.034(2) Uani 1 1 d . . . . .
N28 N 0.7783(4) 0.7590(7) 0.2899(4) 0.050(3) Uani 1 1 d . . . . .
C31 C 0.4655(3) 0.5315(6) 0.1755(3) 0.025(2) Uani 1 1 d . . . . .
N31 N 0.4773(3) 0.5739(5) 0.2014(3) 0.030(2) Uani 1 1 d . . . . .
C32 C 0.5152(4) 0.4223(6) 0.1745(3) 0.028(2) Uani 1 1 d . U . . .
N32 N 0.5521(4) 0.4094(6) 0.1980(3) 0.038(2) Uani 1 1 d . . . . .
C33 C 0.4082(5) 0.4269(6) 0.1749(4) 0.037(3) Uani 1 1 d . . . . .
N33 N 0.3932(4) 0.4154(6) 0.2008(3) 0.041(2) Uani 1 1 d . . . . .
C34 C 0.4698(4) 0.5331(7) 0.0972(4) 0.036(3) Uani 1 1 d . . . . .
N34 N 0.4871(4) 0.5752(6) 0.0836(3) 0.042(2) Uani 1 1 d . . . . .
C35 C 0.3777(5) 0.5263(8) 0.1107(4) 0.042(3) Uani 1 1 d . . . . .
N35 N 0.3465(5) 0.5657(7) 0.1051(4) 0.049(3) Uani 1 1 d . . . . .
C36A C 0.4337(12) 0.3437(15) 0.1306(11) 0.039(7) Uani 0.6 1 d . U P . .
N36A N 0.4321(12) 0.2801(17) 0.1337(10) 0.072(9) Uani 0.6 1 d . U P . .
C36B C 0.4221(18) 0.341(3) 0.1194(16) 0.039(12) Uiso 0.4 1 d . . P . .
N36B N 0.4155(15) 0.286(2) 0.1199(14) 0.057(11) Uiso 0.4 1 d . . P . .
C37A C 0.3754(14) 0.4227(19) 0.0642(10) 0.069(8) Uani 0.6 1 d . U P . .
N37A N 0.3459(11) 0.4127(16) 0.0314(10) 0.075(7) Uani 0.6 1 d . U P . .
C37B C 0.3900(12) 0.4434(17) 0.0611(10) 0.027(6) Uiso 0.4 1 d . . P . .
N37B N 0.3548(18) 0.438(3) 0.0192(15) 0.077(13) Uiso 0.4 1 d D . P . .
C38 C 0.4761(5) 0.4041(7) 0.0863(4) 0.042(3) Uani 1 1 d . . . . .
N38 N 0.4960(6) 0.3789(7) 0.0657(4) 0.067(4) Uani 1 1 d . . . . .
O41 O 0.4753(4) 0.6547(6) 0.0023(3) 0.055(3) Uani 1 1 d . . . A 1
C42A C 0.4282(11) 0.6817(18) -0.0160(9) 0.041(7) Uani 0.5 1 d . U P A 1
H42A H 0.4074 0.6613 -0.002 0.062 Uiso 1 1 calc R U . A 1
H42B H 0.4132 0.6721 -0.0478 0.062 Uiso 1 1 calc R U . A 1
H42C H 0.43 0.7312 -0.0113 0.062 Uiso 1 1 calc R U . A 1
O43 O 0.5669(4) 0.7275(6) 0.0476(4) 0.063(3) Uani 1 1 d . . . B 1
C44 C 0.5916(16) 0.782(2) 0.0726(13) 0.206(18) Uani 1 1 d . U . B 1
H44A H 0.6066 0.8094 0.0561 0.308 Uiso 0.5 1 calc R U P B 1
H44B H 0.5678 0.8106 0.0794 0.308 Uiso 0.5 1 calc R U P B 1
H44C H 0.618 0.7661 0.1003 0.308 Uiso 0.5 1 calc R U P B 1
H44D H 0.5883 0.7813 0.1011 0.308 Uiso 0.5 1 calc R U P B 1
H44E H 0.6272 0.7802 0.0778 0.308 Uiso 0.5 1 calc R U P B 1
H44F H 0.5769 0.8246 0.0569 0.308 Uiso 0.5 1 calc R U P B 1
O45 O 0.5685(4) 0.5827(6) 0.0451(3) 0.058(3) Uani 1 1 d . . . C 1
C46A C 0.5636(16) 0.5123(16) 0.0368(14) 0.067(10) Uani 0.5 1 d . . P C 1
H46A H 0.554 0.4899 0.0589 0.101 Uiso 0.5 1 calc R U P C 1
H46B H 0.5957 0.4937 0.0387 0.101 Uiso 0.5 1 calc R U P C 1
H46C H 0.5377 0.5041 0.0071 0.101 Uiso 0.5 1 calc R U P C 1
O51 O 0.2692(4) 0.6249(7) 0.0236(3) 0.064(3) Uani 1 1 d . . . D 1
C52A C 0.2679(17) 0.680(2) -0.0042(11) 0.088(14) Uani 0.5 1 d . . P D 1
H52A H 0.2606 0.7219 0.008 0.132 Uiso 0.5 1 calc R U P D 1
H52B H 0.2416 0.6715 -0.0338 0.132 Uiso 0.5 1 calc R U P D 1
H52C H 0.3004 0.6835 -0.0063 0.132 Uiso 0.5 1 calc R U P D 1
O53 O 0.2208(4) 0.6952(5) 0.0733(3) 0.050(2) Uani 1 1 d . . . E 1
C54 C 0.2148(7) 0.7512(9) 0.0978(5) 0.064(4) Uani 1 1 d . . . E 1
H54A H 0.1816 0.7716 0.0819 0.096 Uiso 0.5 1 calc R U P E 1
H54B H 0.2177 0.7354 0.127 0.096 Uiso 0.5 1 calc R U P E 1
H54C H 0.2408 0.7852 0.1015 0.096 Uiso 0.5 1 calc R U P E 1
H54D H 0.2451 0.7566 0.125 0.096 Uiso 0.5 1 calc R U P E 1
H54E H 0.209 0.7928 0.0799 0.096 Uiso 0.5 1 calc R U P E 1
H54F H 0.186 0.743 0.1054 0.096 Uiso 0.5 1 calc R U P E 1
O55 O 0.2378(3) 0.5471(6) 0.0813(4) 0.060(3) Uani 1 1 d D . . F 1
C56A C 0.2503(10) 0.4870(13) 0.1110(8) 0.109(8) Uani 1 1 d . U . F 1
H56A H 0.2638 0.4507 0.0984 0.164 Uiso 0.5 1 calc R U P F 1
H56B H 0.22 0.4707 0.114 0.164 Uiso 0.5 1 calc R U P F 1
H56C H 0.2754 0.4998 0.1402 0.164 Uiso 0.5 1 calc R U P F 1
O61 O 0.6226(4) 0.9556(6) 0.1802(3) 0.057(3) Uani 1 1 d . . . G 1
C62 C 0.6110(7) 0.9169(12) 0.1406(6) 0.079(6) Uani 1 1 d . . . G 1
H62A H 0.6242 0.8705 0.1483 0.118 Uiso 1 1 calc R U . G 1
H62B H 0.6262 0.9385 0.1222 0.118 Uiso 1 1 calc R U . G 1
H62C H 0.5745 0.915 0.1242 0.118 Uiso 1 1 calc R U . G 1
O63 O 0.6791(3) 0.9547(5) 0.2772(4) 0.055(3) Uani 1 1 d . . . H 1
C64 C 0.7144(6) 0.9203(11) 0.3147(6) 0.074(5) Uani 1 1 d . . . H 1
H64A H 0.7162 0.9431 0.3418 0.112 Uiso 1 1 calc R U . H 1
H64B H 0.7475 0.9213 0.3134 0.112 Uiso 1 1 calc R U . H 1
H64C H 0.7038 0.8729 0.3147 0.112 Uiso 1 1 calc R U . H 1
O65 O 0.5825(4) 1.0202(5) 0.2381(4) 0.063(3) Uani 1 1 d . . . I 1
C66 C 0.5357(8) 1.0514(13) 0.2073(9) 0.110(9) Uani 1 1 d . . . I 1
H66A H 0.5324 1.0443 0.1768 0.166 Uiso 1 1 calc R U . I 1
H66B H 0.5363 1.1004 0.2134 0.166 Uiso 1 1 calc R U . I 1
H66C H 0.5072 1.0303 0.2112 0.166 Uiso 1 1 calc R U . I 1
O71 O 0.7048(3) 0.3818(5) 0.2923(3) 0.050(2) Uani 1 1 d . . . J 1
C72 C 0.7488(5) 0.4043(10) 0.2879(5) 0.064(5) Uani 1 1 d . . . J 1
H72A H 0.7402 0.4208 0.2576 0.096 Uiso 1 1 calc R U . J 1
H72B H 0.7725 0.3662 0.294 0.096 Uiso 1 1 calc R U . J 1
H72C H 0.7643 0.4413 0.3089 0.096 Uiso 1 1 calc R U . J 1
O73 O 0.6528(4) 0.3660(5) 0.1947(3) 0.050(2) Uani 1 1 d . . . K 1
C74 C 0.6361(8) 0.3923(13) 0.1510(6) 0.091(7) Uani 1 1 d . . . K 1
H74A H 0.6047 0.3698 0.1321 0.136 Uiso 1 1 calc R U . K 1
H74B H 0.6617 0.3838 0.1392 0.136 Uiso 1 1 calc R U . K 1
H74C H 0.6304 0.4415 0.1514 0.136 Uiso 1 1 calc R U . K 1
O75 O 0.6157(4) 0.2904(5) 0.2502(4) 0.060(3) Uani 1 1 d . . . L 1
C76A C 0.6447(16) 0.241(2) 0.2809(14) 0.194(16) Uani 1 1 d . U . L 1
H76A H 0.6277 0.1963 0.2733 0.291 Uiso 0.25 1 calc R U P L 1
H76B H 0.6778 0.2371 0.2798 0.291 Uiso 0.25 1 calc R U P L 1
H76C H 0.6487 0.2537 0.3108 0.291 Uiso 0.25 1 calc R U P L 1
H76D H 0.6751 0.2618 0.3027 0.291 Uiso 0.25 1 calc R U P L 1
H76E H 0.625 0.2209 0.2962 0.291 Uiso 0.25 1 calc R U P L 1
H76F H 0.6541 0.2044 0.2651 0.291 Uiso 0.25 1 calc R U P L 1
C42B C 0.420(3) 0.654(3) -0.014(2) 0.10(2) Uiso 0.5 1 d . . P M 2
C46B C 0.585(3) 0.520(4) 0.066(2) 0.13(2) Uiso 0.5 1 d . . P N 2
C52B C 0.309(2) 0.628(3) 0.0055(17) 0.104(15) Uiso 0.5 1 d . . P O 2
C1 C 0.1557(10) 0.606(2) 0.1396(12) 0.132(13) Uiso 0.8 1 d D . P . .
O1 O 0.1112(6) 0.5847(9) 0.1453(5) 0.073(4) Uiso 0.8 1 d D . P . .
C2A C 0.393(5) 0.108(10) 0.135(7) 0.39(11) Uiso 0.4 1 d D . P . .
O2A O 0.4380(17) 0.144(2) 0.1400(14) 0.103(12) Uiso 0.4 1 d D . P . .
C2B C 0.3355(12) 0.087(3) 0.1596(17) 0.16(2) Uiso 0.6 1 d D . P . .
O2B O 0.3880(10) 0.0888(14) 0.1884(8) 0.098(7) Uiso 0.6 1 d D . P . .
C4A C 0.277(2) 0.305(4) 0.0902(15) 0.16(2) Uiso 0.6 1 d D . P . .
O4 O 0.2639(7) 0.3234(10) 0.1269(6) 0.112(5) Uiso 1 1 d D . . . .
C4B C 0.2980(16) 0.300(3) 0.1077(15) 0.065(11) Uiso 0.4 1 d D . P . .
C5 C 0.004(3) 0.609(4) 0.082(3) 0.30(4) Uiso 0.7 1 d D . P . .
O5 O 0.0314(12) 0.5638(17) 0.0651(10) 0.142(10) Uiso 0.7 1 d D . P . .
C6 C 0.184(2) 0.483(4) 0.005(2) 0.21(3) Uiso 0.6 1 d D . P . .
O6A O 0.228(2) 0.478(4) -0.004(2) 0.15(2) Uiso 0.3 1 d D . P . .
O6B O 0.1463(11) 0.508(3) 0.0202(16) 0.14(2) Uiso 0.3 1 d D . P . .
O7 O -0.001(4) 0.356(4) -0.013(4) 0.23(5) Uiso 0.3 1 d D . P . .
C7 C -0.032(3) 0.416(4) -0.026(3) 0.09(2) Uiso 0.3 1 d D . P . .
C8 C 0.5494(17) 0.235(4) 0.276(2) 0.11(3) Uiso 0.3 1 d D . P P 1
O8A O 0.5 0.261(4) 0.25 0.051(16) Uiso 0.2 2 d DS . P P 1
O8B O 0.515(4) 0.236(6) 0.230(2) 0.15(4) Uiso 0.2 1 d D . P Q 2
O9 O 0.5896(11) 0.2124(16) 0.1773(9) 0.094(8) Uiso 0.5 1 d D . P . .
C9 C 0.5482(14) 0.231(2) 0.1367(11) 0.094(13) Uiso 0.5 1 d D . P . .
C3 C 0.2870(17) 0.429(3) -0.1024(15) 0.129(16) Uiso 0.6 1 d D . P R 1
O3 O 0.3305(14) 0.399(2) -0.0680(13) 0.163(14) Uiso 0.6 1 d D . P R 1
C10 C 0.654(3) 0.754(3) -0.008(2) 0.046(15) Uiso 0.2 1 d D . P S 2
O10 O 0.645(3) 0.703(4) 0.019(2) 0.11(2) Uiso 0.2 1 d D . P S 2

loop_
_atom_site_aniso_label
_atom_site_aniso_U_11
_atom_site_aniso_U_22
_atom_site_aniso_U_33
_atom_site_aniso_U_23
_atom_site_aniso_U_13
_atom_site_aniso_U_12
W1 0.0395(3) 0.0248(3) 0.0283(2) 0.00281(16) 0.0150(2) 0.00220(18)
W2 0.0292(2) 0.0243(2) 0.0337(3) 0.00156(16) 0.0200(2) 0.00139(17)
W3 0.0353(3) 0.0278(3) 0.0283(2) -0.00376(16) 0.01729(19) -0.00095(19)
Co1 0.0302(10) 0.0209(10) 0.0270(10) 0 0.0178(8) 0
Co2 0.0346(8) 0.0254(8) 0.0453(9) 0.0043(6) 0.0219(7) -0.0020(7)
Fe5 0.0347(8) 0.0388(10) 0.0302(8) 0.0025(6) 0.0137(7) 0.0006(7)
Co5 0.0347(8) 0.0388(10) 0.0302(8) 0.0025(6) 0.0137(7) 0.0006(7)
Co3 0.0366(8) 0.0242(8) 0.0370(8) 0.0017(6) 0.0221(7) 0.0058(6)
Fe3 0.0366(8) 0.0242(8) 0.0370(8) 0.0017(6) 0.0221(7) 0.0058(6)
Co4 0.0440(9) 0.0386(10) 0.0311(8) -0.0016(6) 0.0223(7) -0.0014(7)
C11 0.011(4) 0.030(6) 0.032(5) 0.002(4) 0.007(4) -0.003(4)
N11 0.025(4) 0.034(5) 0.023(4) 0.005(4) 0.003(4) 0.004(4)
C12 0.057(8) 0.028(6) 0.049(7) 0.001(5) 0.031(6) -0.003(6)
N12 0.051(6) 0.047(7) 0.052(6) 0.001(5) 0.034(6) 0.015(5)
C13 0.028(4) 0.032(4) 0.036(4) -0.005(3) 0.015(3) -0.017(3)
N13 0.050(7) 0.043(7) 0.051(6) 0.005(5) 0.031(6) -0.011(5)
C14 0.030(5) 0.042(7) 0.025(5) 0.009(5) 0.010(5) 0.007(5)
N14 0.048(6) 0.038(6) 0.039(5) -0.009(4) 0.020(5) -0.003(5)
C15 0.057(8) 0.047(8) 0.035(6) 0.013(5) 0.031(6) 0.019(7)
N15 0.028(5) 0.051(7) 0.036(5) 0.004(5) 0.001(4) -0.015(5)
C16 0.085(8) 0.069(8) 0.062(7) 0.011(6) 0.024(6) 0.037(7)
N16 0.162(16) 0.151(16) 0.102(12) 0.033(11) 0.043(11) 0.090(13)
C17 0.051(8) 0.037(8) 0.054(8) 0.012(6) 0.026(7) 0.001(6)
N17 0.055(7) 0.070(9) 0.029(6) -0.002(5) 0.009(5) 0.012(6)
C18 0.085(9) 0.070(9) 0.073(8) 0.017(7) 0.021(7) -0.027(7)
N18 0.133(14) 0.107(13) 0.097(11) 0.039(10) -0.004(10) -0.056(11)
C21 0.017(3) 0.027(4) 0.026(4) 0.002(3) 0.004(3) 0.003(3)
N21 0.025(4) 0.039(6) 0.029(5) -0.002(4) 0.010(4) -0.004(4)
C22 0.023(5) 0.036(7) 0.045(6) 0.008(5) 0.018(5) 0.016(5)
N22 0.057(7) 0.029(6) 0.059(7) 0.005(5) 0.038(6) 0.002(5)
C23 0.030(5) 0.028(6) 0.033(6) 0.003(4) 0.014(5) 0.002(5)
N23 0.033(5) 0.030(6) 0.051(6) 0.005(4) 0.023(5) 0.007(4)
C24 0.023(4) 0.035(4) 0.041(4) 0.004(3) 0.025(3) 0.004(3)
N24 0.023(5) 0.059(7) 0.038(6) 0.005(5) 0.012(4) 0.003(5)
C25 0.022(5) 0.039(7) 0.031(6) -0.005(5) 0.003(5) -0.004(5)
N25 0.053(7) 0.045(7) 0.032(6) -0.008(4) 0.022(5) -0.012(5)
C26 0.058(9) 0.041(8) 0.091(11) -0.021(7) 0.056(8) -0.021(7)
N26 0.045(7) 0.052(9) 0.143(14) -0.018(9) 0.056(9) 0.008(6)
C27 0.061(9) 0.060(10) 0.049(8) 0.013(7) 0.036(7) -0.017(7)
N27A 0.045(12) 0.065(15) 0.035(11) -0.001(11) 0.029(10) -0.024(11)
C28 0.026(5) 0.029(6) 0.042(6) 0.003(5) 0.010(5) -0.010(5)
N28 0.033(5) 0.053(8) 0.057(7) 0.002(6) 0.009(5) -0.017(5)
C31 0.010(4) 0.031(6) 0.030(5) -0.002(4) 0.004(4) 0.001(4)
N31 0.022(4) 0.038(6) 0.028(4) -0.009(4) 0.009(4) 0.004(4)
C32 0.023(3) 0.029(3) 0.029(3) 0.000(2) 0.009(2) 0.009(2)
N32 0.031(5) 0.039(6) 0.044(6) 0.004(4) 0.016(5) 0.020(5)
C33 0.044(7) 0.029(6) 0.046(7) -0.006(5) 0.029(6) -0.002(5)
N33 0.051(6) 0.037(6) 0.041(6) 0.000(4) 0.027(5) -0.002(5)
C34 0.034(6) 0.044(7) 0.035(6) -0.010(5) 0.020(5) 0.000(5)
N34 0.056(7) 0.038(6) 0.044(6) 0.002(5) 0.034(5) 0.003(5)
C35 0.046(7) 0.054(9) 0.030(6) -0.005(5) 0.020(5) -0.009(7)
N35 0.056(7) 0.052(7) 0.042(6) 0.008(5) 0.023(5) 0.021(6)
C36A 0.046(11) 0.035(10) 0.037(10) -0.005(7) 0.018(8) -0.002(7)
N36A 0.076(12) 0.066(12) 0.076(12) 0.002(8) 0.032(9) 0.001(8)
C37A 0.080(12) 0.066(12) 0.059(11) -0.004(8) 0.025(9) -0.007(9)
N37A 0.075(11) 0.074(11) 0.067(10) -0.013(8) 0.019(8) -0.002(8)
C38 0.059(8) 0.035(7) 0.043(7) -0.002(5) 0.031(6) 0.002(6)
N38 0.112(12) 0.055(8) 0.057(7) -0.005(6) 0.057(8) 0.013(8)
O41 0.062(6) 0.080(8) 0.028(5) 0.004(4) 0.023(5) 0.016(6)
C42A 0.037(11) 0.049(15) 0.033(11) -0.020(10) 0.009(9) 0.019(12)
O43 0.070(7) 0.062(7) 0.070(7) -0.006(6) 0.043(6) -0.016(6)
C44 0.20(2) 0.20(2) 0.21(2) -0.013(18) 0.076(17) -0.021(18)
O45 0.067(7) 0.053(7) 0.063(6) -0.006(5) 0.035(5) 0.004(5)
C46A 0.10(3) 0.036(17) 0.10(3) -0.016(17) 0.08(3) -0.020(18)
O51 0.068(7) 0.082(9) 0.040(5) 0.006(5) 0.021(5) -0.001(6)
C52A 0.10(3) 0.12(4) 0.040(17) 0.017(19) 0.017(19) -0.04(3)
O53 0.055(6) 0.049(6) 0.040(5) -0.008(4) 0.012(4) 0.006(5)
C54 0.067(10) 0.070(12) 0.049(8) -0.001(7) 0.016(8) 0.020(9)
O55 0.030(5) 0.066(8) 0.080(7) 0.015(6) 0.017(5) -0.011(5)
C56A 0.119(15) 0.086(14) 0.112(14) 0.026(11) 0.034(11) -0.019(12)
O61 0.073(7) 0.052(7) 0.067(6) 0.018(5) 0.049(6) 0.002(5)
C62 0.071(11) 0.112(17) 0.067(11) 0.022(11) 0.040(9) 0.026(11)
O63 0.032(5) 0.053(6) 0.073(7) 0.006(5) 0.013(5) -0.012(4)
C64 0.049(9) 0.084(14) 0.083(12) 0.003(10) 0.019(9) -0.003(9)
O65 0.065(7) 0.034(6) 0.081(7) 0.002(5) 0.021(6) 0.015(5)
C66 0.073(13) 0.101(19) 0.14(2) 0.000(15) 0.023(14) 0.043(13)
O71 0.038(5) 0.057(6) 0.048(5) 0.011(4) 0.011(4) 0.011(4)
C72 0.021(6) 0.088(13) 0.067(10) -0.009(9) 0.001(6) 0.002(7)
O73 0.062(6) 0.055(6) 0.039(5) 0.005(4) 0.026(5) 0.023(5)
C74 0.104(15) 0.124(19) 0.067(11) 0.039(12) 0.060(11) 0.047(14)
O75 0.066(7) 0.029(5) 0.086(7) 0.001(5) 0.032(6) 0.001(5)
C76A 0.18(2) 0.18(2) 0.21(2) 0.020(17) 0.068(17) -0.015(17)

loop_
_atom_type_symbol
_atom_type_description
_atom_type_scat_dispersion_real
_atom_type_scat_dispersion_imag
_atom_type_scat_source
C C 0.0033 0.0016 'International Tables Vol C Tables 4.2.6.8 and 6.1.1.4'
H H 0 0 'International Tables Vol C Tables 4.2.6.8 and 6.1.1.4'
N N 0.0061 0.0033 'International Tables Vol C Tables 4.2.6.8 and 6.1.1.4'
O O 0.0106 0.006 'International Tables Vol C Tables 4.2.6.8 and 6.1.1.4'
Fe Fe 0.3463 0.8444 'International Tables Vol C Tables 4.2.6.8 and 6.1.1.4'
W W -0.849 6.8722 'International Tables Vol C Tables 4.2.6.8 and 6.1.1.4'
Co Co 0.3494 0.9721 'International Tables Vol C Tables 4.2.6.8 and 6.1.1.4'

loop_
_geom_angle_atom_site_label_1
_geom_angle_atom_site_label_2
_geom_angle_atom_site_label_3
_geom_angle
_geom_angle_site_symmetry_1
_geom_angle_site_symmetry_3
C16 W1 C18 78.9(8) . .
C16 W1 C11 135.6(6) . .
C18 W1 C11 138.4(6) . .
C16 W1 C14 144.7(5) . .
C18 W1 C14 87.1(7) . .
C11 W1 C14 73.7(4) . .
C16 W1 C15 82.0(7) . .
C18 W1 C15 146.8(6) . .
C11 W1 C15 72.4(4) . .
C14 W1 C15 93.1(5) . .
C16 W1 C12 70.8(6) . .
C18 W1 C12 110.5(7) . .
C11 W1 C12 72.7(5) . .
C14 W1 C12 144.2(5) . .
C15 W1 C12 88.1(5) . .
C16 W1 C13 122.2(7) . .
C18 W1 C13 69.6(6) . .
C11 W1 C13 71.2(4) . .
C14 W1 C13 81.4(4) . .
C15 W1 C13 143.3(4) . .
C12 W1 C13 76.6(5) . .
C16 W1 C17 71.7(6) . .
C18 W1 C17 74.1(6) . .
C11 W1 C17 130.9(5) . .
C14 W1 C17 73.4(5) . .
C15 W1 C17 74.1(5) . .
C12 W1 C17 140.3(5) . .
C13 W1 C17 136.4(5) . .
C24 W2 C21 76.1(4) . .
C24 W2 C27 70.1(5) . .
C21 W2 C27 136.9(5) . .
C24 W2 C23 79.3(4) . .
C21 W2 C23 71.4(4) . .
C27 W2 C23 125.3(5) . .
C24 W2 C26 107.1(5) . .
C21 W2 C26 141.1(5) . .
C27 W2 C26 75.9(6) . .
C23 W2 C26 71.3(5) . .
C24 W2 C22 85.5(4) . .
C21 W2 C22 71.9(4) . .
C27 W2 C22 79.4(6) . .
C23 W2 C22 142.6(4) . .
C26 W2 C22 146.1(5) . .
C24 W2 C25 146.2(4) . .
C21 W2 C25 72.9(4) . .
C27 W2 C25 143.7(5) . .
C23 W2 C25 78.3(4) . .
C26 W2 C25 89.2(5) . .
C22 W2 C25 97.3(4) . .
C24 W2 C28 140.3(4) . .
C21 W2 C28 126.6(4) . .
C27 W2 C28 72.7(5) . .
C23 W2 C28 135.5(4) . .
C26 W2 C28 76.1(5) . .
C22 W2 C28 74.6(4) . .
C25 W2 C28 71.6(4) . .
C37B W3 C36A 87.8(13) . .
C37B W3 C31 137.2(9) . .
C36A W3 C31 131.6(9) . .
C37B W3 C38 70.3(9) . .
C36A W3 C38 72.3(9) . .
C31 W3 C38 130.3(5) . .
C37B W3 C37A 16.3(11) . .
C36A W3 C37A 75.8(13) . .
C31 W3 C37A 142.2(10) . .
C38 W3 C37A 77.6(10) . .
C37B W3 C34 81.7(10) . .
C36A W3 C34 144.1(9) . .
C31 W3 C34 73.8(4) . .
C38 W3 C34 71.8(5) . .
C37A W3 C34 97.9(10) . .
C37B W3 C35 69.8(9) . .
C36A W3 C35 126.3(9) . .
C31 W3 C35 72.3(4) . .
C38 W3 C35 134.6(5) . .
C37A W3 C35 70.1(10) . .
C34 W3 C35 81.8(5) . .
C37B W3 C36B 77.9(16) . .
C36A W3 C36B 10.1(15) . .
C31 W3 C36B 140.0(13) . .
C38 W3 C36B 71.2(13) . .
C37A W3 C36B 65.7(15) . .
C34 W3 C36B 142.0(13) . .
C35 W3 C36B 119.6(13) . .
C37B W3 C33 115.0(10) . .
C36A W3 C33 69.8(9) . .
C31 W3 C33 73.7(4) . .
C38 W3 C33 141.4(5) . .
C37A W3 C33 100.0(10) . .
C34 W3 C33 145.2(4) . .
C35 W3 C33 76.7(5) . .
C36B W3 C33 72.8(13) . .
C37B W3 C32 144.9(9) . .
C36A W3 C32 76.7(10) . .
C31 W3 C32 71.9(4) . .
C38 W3 C32 74.9(5) . .
C37A W3 C32 145.8(10) . .
C34 W3 C32 92.6(4) . .
C35 W3 C32 144.0(4) . .
C36B W3 C32 86.2(12) . .
C33 W3 C32 89.1(4) . .
N31 Co1 N31 88.3(6) 2_655 .
N31 Co1 N11 88.5(4) 2_655 2_655
N31 Co1 N11 175.2(4) . 2_655
N31 Co1 N11 175.2(4) 2_655 .
N31 Co1 N11 88.5(4) . .
N11 Co1 N11 94.8(5) 2_655 .
N31 Co1 N21 93.1(4) 2_655 .
N31 Co1 N21 90.1(4) . .
N11 Co1 N21 86.4(4) 2_655 .
N11 Co1 N21 90.5(4) . .
N31 Co1 N21 90.1(4) 2_655 2_655
N31 Co1 N21 93.1(4) . 2_655
N11 Co1 N21 90.5(4) 2_655 2_655
N11 Co1 N21 86.4(4) . 2_655
N21 Co1 N21 175.4(6) . 2_655
N22 Co2 O65 176.1(5) . .
N22 Co2 N12 90.7(4) . 2_655
O65 Co2 N12 91.8(5) . 2_655
N22 Co2 N13 90.8(5) . .
O65 Co2 N13 91.8(5) . .
N12 Co2 N13 96.1(4) 2_655 .
N22 Co2 O63 91.8(4) . .
O65 Co2 O63 85.4(4) . .
N12 Co2 O63 87.4(4) 2_655 .
N13 Co2 O63 175.6(4) . .
N22 Co2 O61 91.6(4) . .
O65 Co2 O61 85.6(4) . .
N12 Co2 O61 174.0(4) 2_655 .
N13 Co2 O61 89.5(4) . .
O63 Co2 O61 87.0(4) . .
N35 Fe5 O55 89.2(5) . .
N35 Fe5 N15 92.4(5) . .
O55 Fe5 N15 177.8(4) . .
N35 Fe5 N25 94.7(4) . 2_655
O55 Fe5 N25 90.9(5) . 2_655
N15 Fe5 N25 90.5(4) . 2_655
N35 Fe5 O53 174.1(4) . .
O55 Fe5 O53 87.7(4) . .
N15 Fe5 O53 90.6(4) . .
N25 Fe5 O53 90.4(4) 2_655 .
N35 Fe5 O51 88.9(5) . .
O55 Fe5 O51 84.6(5) . .
N15 Fe5 O51 93.8(4) . .
N25 Fe5 O51 174.3(5) 2_655 .
O53 Fe5 O51 85.8(4) . .
O75 Co3 N33 89.8(4) . 2_655
O75 Co3 N23 173.2(4) . .
N33 Co3 N23 96.9(4) 2_655 .
O75 Co3 O71 89.0(4) . .
N33 Co3 O71 89.7(4) 2_655 .
N23 Co3 O71 89.4(4) . .
O75 Co3 O73 84.7(4) . .
N33 Co3 O73 173.9(4) 2_655 .
N23 Co3 O73 88.6(4) . .
O71 Co3 O73 87.6(4) . .
O75 Co3 N32 90.4(4) . .
N33 Co3 N32 91.1(4) 2_655 .
N23 Co3 N32 91.0(4) . .
O71 Co3 N32 179.1(4) . .
O73 Co3 N32 91.6(4) . .
O41 Co4 O43 85.7(4) . .
O41 Co4 N24 174.4(4) . .
O43 Co4 N24 91.5(4) . .
O41 Co4 N14 91.1(4) . .
O43 Co4 N14 90.2(5) . .
N24 Co4 N14 93.8(4) . .
O41 Co4 N34 90.4(4) . .
O43 Co4 N34 175.4(4) . .
N24 Co4 N34 92.2(4) . .
N14 Co4 N34 92.4(4) . .
O41 Co4 O45 85.5(4) . .
O43 Co4 O45 83.9(5) . .
N24 Co4 O45 89.3(4) . .
N14 Co4 O45 173.3(4) . .
N34 Co4 O45 93.4(4) . .
N11 C11 W1 175.6(9) . .
C11 N11 Co1 174.8(9) . .
N12 C12 W1 176.1(13) . .
C12 N12 Co2 178.5(13) . 2_655
N13 C13 W1 176.1(12) . .
C13 N13 Co2 175.1(12) . .
N14 C14 W1 177.9(11) . .
C14 N14 Co4 173.8(11) . .
N15 C15 W1 177.8(10) . .
C15 N15 Fe5 169.8(11) . .
N16 C16 W1 177(2) . .
N17 C17 W1 178.2(13) . .
N18 C18 W1 176(2) . .
N21 C21 W2 176.9(9) . .
C21 N21 Co1 178.0(9) . .
N22 C22 W2 176.9(10) . .
C22 N22 Co2 176.3(10) . .
N23 C23 W2 177.6(10) . .
C23 N23 Co3 175.4(10) . .
N24 C24 W2 175.0(9) . .
C24 N24 Co4 174.6(10) . .
N25 C25 W2 175.3(11) . .
C25 N25 Co5 173.6(12) . 2_655
C25 N25 Fe5 173.6(12) . 2_655
N26 C26 W2 179.2(16) . .
N27B C27 W2 169(4) . .
N27A C27 W2 172(2) . .
N28 C28 W2 178.1(12) . .
N31 C31 W3 177.3(8) . .
C31 N31 Co1 179.0(11) . .
N32 C32 W3 178.5(12) . .
C32 N32 Co3 173.1(11) . .
N33 C33 W3 178.3(12) . .
C33 N33 Fe3 174.8(11) . 2_655
C33 N33 Co3 174.8(11) . 2_655
N34 C34 W3 177.8(12) . .
C34 N34 Co4 171.4(11) . .
N35 C35 W3 177.1(11) . .
C35 N35 Fe5 176.0(13) . .
N36B C36A W3 157(3) . .
N36A C36A W3 178(3) . .
N36B N36A C36A 76(7) . .
N36B N36A C36B 58(7) . .
N36B C36B W3 175(5) . .
N36A C36B W3 151(4) . .
N36A N36B C36B 98(8) . .
N36A N36B C36A 80(7) . .
C37B C37A N37A 106(6) . .
C37B C37A N37B 74(5) . .
C37B C37A W3 66(4) . .
N37A C37A W3 172(4) . .
N37B C37A W3 140(3) . .
N37B N37A C37A 96(5) . .
N37B N37A C37B 71(5) . .
C37A C37B N37B 80(5) . .
C37A C37B N37A 49(4) . .
C37A C37B W3 97(5) . .
N37B C37B W3 177(3) . .
N37A C37B W3 146(3) . .
N37A N37B C37B 78(5) . .
N37A N37B C37A 51(4) . .
N38 C38 W3 179.7(17) . .
C42A O41 Co4 130.8(12) . .
O41 C42A H42A 109.5 . .
O41 C42A H42B 109.5 . .
H42A C42A H42B 109.5 . .
O41 C42A H42C 109.5 . .
H42A C42A H42C 109.5 . .
H42B C42A H42C 109.5 . .
C44 O43 Co4 124(2) . .
O43 C44 H44A 109.5 . .
O43 C44 H44B 109.5 . .
H44A C44 H44B 109.5 . .
O43 C44 H44C 109.5 . .
H44A C44 H44C 109.5 . .
H44B C44 H44C 109.5 . .
O43 C44 H44D 109.5 . .
H44A C44 H44D 141.1 . .
H44B C44 H44D 56.3 . .
H44C C44 H44D 56.3 . .
O43 C44 H44E 109.5 . .
H44A C44 H44E 56.3 . .
H44B C44 H44E 141.1 . .
H44C C44 H44E 56.3 . .
H44D C44 H44E 109.5 . .
O43 C44 H44F 109.5 . .
H44A C44 H44F 56.3 . .
H44B C44 H44F 56.3 . .
H44C C44 H44F 141.1 . .
H44D C44 H44F 109.5 . .
H44E C44 H44F 109.5 . .
C46A O45 Co4 132.7(15) . .
O45 C46A H46A 109.5 . .
O45 C46A H46B 109.5 . .
H46A C46A H46B 109.5 . .
O45 C46A H46C 109.5 . .
H46A C46A H46C 109.5 . .
H46B C46A H46C 109.5 . .
C52A O51 Fe5 125(2) . .
O51 C52A H52A 109.5 . .
O51 C52A H52B 109.5 . .
H52A C52A H52B 109.5 . .
O51 C52A H52C 109.5 . .
H52A C52A H52C 109.5 . .
H52B C52A H52C 109.5 . .
C54 O53 Fe5 125.3(9) . .
O53 C54 H54A 109.5 . .
O53 C54 H54B 109.5 . .
H54A C54 H54B 109.5 . .
O53 C54 H54C 109.5 . .
H54A C54 H54C 109.5 . .
H54B C54 H54C 109.5 . .
O53 C54 H54D 109.5 . .
H54A C54 H54D 141.1 . .
H54B C54 H54D 56.3 . .
H54C C54 H54D 56.3 . .
O53 C54 H54E 109.5 . .
H54A C54 H54E 56.3 . .
H54B C54 H54E 141.1 . .
H54C C54 H54E 56.3 . .
H54D C54 H54E 109.5 . .
O53 C54 H54F 109.5 . .
H54A C54 H54F 56.3 . .
H54B C54 H54F 56.3 . .
H54C C54 H54F 141.1 . .
H54D C54 H54F 109.5 . .
H54E C54 H54F 109.5 . .
C56A O55 Fe5 122.9(11) . .
O55 C56A H56A 109.5 . .
O55 C56A H56B 109.5 . .
H56A C56A H56B 109.5 . .
O55 C56A H56C 109.5 . .
H56A C56A H56C 109.5 . .
H56B C56A H56C 109.5 . .
C62 O61 Co2 122.2(11) . .
O61 C62 H62A 109.5 . .
O61 C62 H62B 109.5 . .
H62A C62 H62B 109.5 . .
O61 C62 H62C 109.5 . .
H62A C62 H62C 109.5 . .
H62B C62 H62C 109.5 . .
C64 O63 Co2 126.8(10) . .
O63 C64 H64A 109.5 . .
O63 C64 H64B 109.5 . .
H64A C64 H64B 109.5 . .
O63 C64 H64C 109.5 . .
H64A C64 H64C 109.5 . .
H64B C64 H64C 109.5 . .
C66 O65 Co2 125.8(12) . .
O65 C66 H66A 109.5 . .
O65 C66 H66B 109.5 . .
H66A C66 H66B 109.5 . .
O65 C66 H66C 109.5 . .
H66A C66 H66C 109.5 . .
H66B C66 H66C 109.5 . .
C72 O71 Co3 126.9(9) . .
O71 C72 H72A 109.5 . .
O71 C72 H72B 109.5 . .
H72A C72 H72B 109.5 . .
O71 C72 H72C 109.5 . .
H72A C72 H72C 109.5 . .
H72B C72 H72C 109.5 . .
C74 O73 Co3 127.4(10) . .
O73 C74 H74A 109.5 . .
O73 C74 H74B 109.5 . .
H74A C74 H74B 109.5 . .
O73 C74 H74C 109.5 . .
H74A C74 H74C 109.5 . .
H74B C74 H74C 109.5 . .
C76A O75 Co3 130.7(18) . .
O75 C76A H76A 109.5 . .
O75 C76A H76B 109.5 . .
H76A C76A H76B 109.5 . .
O75 C76A H76C 109.5 . .
H76A C76A H76C 109.5 . .
H76B C76A H76C 109.5 . .
O75 C76A H76D 109.5 . .
H76A C76A H76D 141.1 . .
H76B C76A H76D 56.3 . .
H76C C76A H76D 56.3 . .
O75 C76A H76E 109.5 . .
H76A C76A H76E 56.3 . .
H76B C76A H76E 141.1 . .
H76C C76A H76E 56.3 . .
H76D C76A H76E 109.5 . .
O75 C76A H76F 109.5 . .
H76A C76A H76F 56.3 . .
H76B C76A H76F 56.3 . .
H76C C76A H76F 141.1 . .
H76D C76A H76F 109.5 . .
H76E C76A H76F 109.5 . .
O2A C2A O2B 113(10) . .
C2B O2B C2A 81(4) . .
C4B C4A O4 76.8(19) . .
C4A C4B O4 76.8(19) . .
C7 O5 C5 114(6) 5_565 .
O6B C6 O6A 162(8) . .
O5 C7 O7 106(7) 5_565 .
C8 O8A C8 138(9) 2_655 .

loop_
_geom_bond_atom_site_label_1
_geom_bond_atom_site_label_2
_geom_bond_distance
_geom_bond_site_symmetry_2
W1 C16 2.129(17) .
W1 C18 2.144(18) .
W1 C11 2.152(10) .
W1 C14 2.157(12) .
W1 C15 2.159(15) .
W1 C12 2.173(13) .
W1 C13 2.177(11) .
W1 C17 2.179(15) .
W2 C24 2.090(12) .
W2 C21 2.113(10) .
W2 C27 2.143(13) .
W2 C23 2.152(12) .
W2 C26 2.152(16) .
W2 C22 2.162(12) .
W2 C25 2.165(12) .
W2 C28 2.227(11) .
W3 C37B 2.01(3) .
W3 C36A 2.11(3) .
W3 C31 2.159(10) .
W3 C38 2.160(12) .
W3 C37A 2.17(3) .
W3 C34 2.179(13) .
W3 C35 2.190(15) .
W3 C36B 2.19(5) .
W3 C33 2.194(12) .
W3 C32 2.209(10) .
Co1 N31 2.083(9) 2_655
Co1 N31 2.084(9) .
Co1 N11 2.092(9) 2_655
Co1 N11 2.093(9) .
Co1 N21 2.106(9) .
Co1 N21 2.106(9) 2_655
Co2 N22 2.090(11) .
Co2 O65 2.092(10) .
Co2 N12 2.107(10) 2_655
Co2 N13 2.109(12) .
Co2 O63 2.118(9) .
Co2 O61 2.127(9) .
Fe5 N35 2.081(12) .
Fe5 O55 2.092(10) .
Fe5 N15 2.093(11) .
Fe5 N25 2.099(10) 2_655
Fe5 O53 2.106(10) .
Fe5 O51 2.107(10) .
Co3 O75 2.100(10) .
Co3 N33 2.112(10) 2_655
Co3 N23 2.117(11) .
Co3 O71 2.126(9) .
Co3 O73 2.126(9) .
Co3 N32 2.145(10) .
Co4 O41 2.075(9) .
Co4 O43 2.088(11) .
Co4 N24 2.091(10) .
Co4 N14 2.098(11) .
Co4 N34 2.106(11) .
Co4 O45 2.119(11) .
C11 N11 1.140(13) .
C12 N12 1.126(16) .
N12 Co2 2.107(10) 2_655
C13 N13 1.107(15) .
C14 N14 1.144(15) .
C15 N15 1.170(17) .
C16 N16 1.16(2) .
C17 N17 1.146(17) .
C18 N18 1.15(2) .
C21 N21 1.151(14) .
C22 N22 1.156(15) .
C23 N23 1.155(15) .
C24 N24 1.222(15) .
C25 N25 1.127(15) .
N25 Co5 2.099(10) 2_655
N25 Fe5 2.099(10) 2_655
C26 N26 1.151(19) .
C27 N27B 1.06(7) .
C27 N27A 1.18(3) .
C28 N28 1.089(15) .
C31 N31 1.131(14) .
C32 N32 1.060(14) .
C33 N33 1.113(15) .
N33 Fe3 2.112(10) 2_655
N33 Co3 2.112(10) 2_655
C34 N34 1.135(16) .
C35 N35 1.136(17) .
C36A N36B 1.22(5) .
C36A N36A 1.24(4) .
N36A N36B 0.52(5) .
N36A C36B 1.26(6) .
C36B N36B 1.08(6) .
C37A C37B 0.62(4) .
C37A N37A 1.08(4) .
C37A N37B 1.38(5) .
N37A N37B 0.74(5) .
N37A C37B 1.39(4) .
C37B N37B 1.34(5) .
C38 N38 1.152(17) .
O41 C42A 1.35(3) .
C42A H42A 0.97 .
C42A H42B 0.97 .
C42A H42C 0.97 .
O43 C44 1.36(4) .
C44 H44A 0.97 .
C44 H44B 0.97 .
C44 H44C 0.97 .
C44 H44D 0.97 .
C44 H44E 0.97 .
C44 H44F 0.97 .
O45 C46A 1.39(3) .
C46A H46A 0.97 .
C46A H46B 0.97 .
C46A H46C 0.97 .
O51 C52A 1.39(4) .
C52A H52A 0.97 .
C52A H52B 0.97 .
C52A H52C 0.97 .
O53 C54 1.399(18) .
C54 H54A 0.97 .
C54 H54B 0.97 .
C54 H54C 0.97 .
C54 H54D 0.97 .
C54 H54E 0.97 .
C54 H54F 0.97 .
O55 C56A 1.47(2) .
C56A H56A 0.97 .
C56A H56B 0.97 .
C56A H56C 0.97 .
O61 C62 1.41(2) .
C62 H62A 0.97 .
C62 H62B 0.97 .
C62 H62C 0.97 .
O63 C64 1.404(19) .
C64 H64A 0.97 .
C64 H64B 0.97 .
C64 H64C 0.97 .
O65 C66 1.45(2) .
C66 H66A 0.97 .
C66 H66B 0.97 .
C66 H66C 0.97 .
O71 C72 1.404(18) .
C72 H72A 0.97 .
C72 H72B 0.97 .
C72 H72C 0.97 .
O73 C74 1.404(18) .
C74 H74A 0.97 .
C74 H74B 0.97 .
C74 H74C 0.97 .
O75 C76A 1.40(4) .
C76A H76A 0.97 .
C76A H76B 0.97 .
C76A H76C 0.97 .
C76A H76D 0.97 .
C76A H76E 0.97 .
C76A H76F 0.97 .
C1 O1 1.427(10) .
C2A O2A 1.430(10) .
C2A O2B 1.85(19) .
C2B O2B 1.424(10) .
C4A C4B 0.65(7) .
C4A O4 1.433(10) .
O4 C4B 1.433(10) .
C5 O5 1.432(10) .
O5 C7 1.35(8) 5_565
C6 O6B 1.435(10) .
C6 O6A 1.436(10) .
O7 C7 1.429(10) .
C7 O5 1.35(8) 5_565
C8 O8A 1.427(10) .
O8A C8 1.427(10) 2_655
O9 C9 1.431(10) .
C3 O3 1.427(10) .
C10 O10 1.426(10) .

loop_
_geom_torsion_atom_site_label_1
_geom_torsion_atom_site_label_2
_geom_torsion_atom_site_label_3
_geom_torsion_atom_site_label_4
_geom_torsion
N36B C36A N36A C36B 9(13)
C36A N36A C36B N36B -170(15)
N36B N36A C36B W3 174(10)
C36A N36A C36B W3 4(6)
C36A N36A N36B C36B 3(5)
C36B N36A N36B C36A -3(5)
N36A C36B N36B C36A 10(15)
W3 C36A N36B N36A 175(7)
N36A C36A N36B C36B -170(15)
W3 C36A N36B C36B 5(10)
C37B C37A N37A N37B -4(8)
N37B C37A N37A C37B 4(8)
N37A C37A C37B N37B 2(5)
W3 C37A C37B N37B -178(3)
N37B C37A C37B N37A -2(5)
W3 C37A C37B N37A 180(3)
N37A C37A C37B W3 -180(3)
N37B C37A C37B W3 178(3)
N37B N37A C37B C37A 175(9)
C37A N37A C37B N37B -175(9)
N37B N37A C37B W3 176(6)
C37A N37A C37B W3 0(5)
C37A N37A N37B C37B 2(4)
C37B N37A N37B C37A -2(4)
C37A C37B N37B N37A -4(6)
N37A C37B N37B C37A 4(6)
C37B C37A N37B N37A 176(8)
W3 C37A N37B N37A 179(6)
N37A C37A N37B C37B -176(8)
W3 C37A N37B C37B 3(4)
O2A C2A O2B C2B 156(14)
